data_1556137
loop_
_publ_author_name
'Chen, Hui'
'Delaunay, Wylliam'
'Li, Jing'
'Wang, Zuoyong'
'Bouit, Pierre-Antoine'
'Tondelier, Denis'
'Geffroy, Bernard'
'Mathey, Fran\,cois'
'Duan, Zheng'
'R\'eau, R\'egis'
'Hissler, Muriel'

_publ_section_title
;
 Benzofuran-fused phosphole: synthesis, electronic, and
 electroluminescence properties.
;
_journal_issue 2
_journal_name_full 'Organic letters'
_journal_page_first 330
_journal_page_last 333
_journal_paper_doi 10.1021/ol303260d
_journal_volume 15
_journal_year 2013
_chemical_formula_moiety 'C22 H13 O3 P'
_chemical_formula_sum 'C22 H13 O3 P'
_chemical_formula_weight 356.29
_space_group_IT_number 61
_space_group_name_Hall '-P 2ac 2ab'
_space_group_name_H-M_alt 'P b c a'
_symmetry_cell_setting orthorhombic
_symmetry_space_group_name_H-M 'P b c a'
_atom_sites_solution_hydrogens geom
_atom_sites_solution_primary direct
_atom_sites_solution_secondary difmap
_audit_creation_method SHELXL-97
_cell_angle_alpha 90
_cell_angle_beta 90
_cell_angle_gamma 90
_cell_formula_units_Z 8
_cell_length_a 7.544(1)
_cell_length_b 17.023(1)
_cell_length_c 26.006(2)
_cell_measurement_temperature 150(2)
_cell_measurement_theta_max 26.59
_cell_measurement_theta_min 2.39
_cell_volume 3339.7(5)
_computing_structure_refinement 'SHELXL-97 (Sheldrick, 1997)'
_computing_structure_solution 'SHELXS-97 (Sheldrick, 1990)'
_diffrn_ambient_temperature 150(2)
_diffrn_measured_fraction_theta_full 0.999
_diffrn_measured_fraction_theta_max 0.999
_diffrn_measurement_device_type CCD
_diffrn_measurement_method none
_diffrn_radiation_monochromator graphite
_diffrn_radiation_source 'fine-focus sealed tube'
_diffrn_radiation_type MoK\a
_diffrn_radiation_wavelength 0.71069
_diffrn_reflns_av_R_equivalents 0.0541
_diffrn_reflns_av_sigmaI/netI 0.0449
_diffrn_reflns_limit_h_max 9
_diffrn_reflns_limit_h_min -9
_diffrn_reflns_limit_k_max 22
_diffrn_reflns_limit_k_min -21
_diffrn_reflns_limit_l_max 33
_diffrn_reflns_limit_l_min -25
_diffrn_reflns_number 18854
_diffrn_reflns_theta_full 27.50
_diffrn_reflns_theta_max 27.50
_diffrn_reflns_theta_min 1.57
_diffrn_standards_decay_% none
_exptl_absorpt_coefficient_mu 0.184
_exptl_absorpt_correction_type none
_exptl_crystal_colour yellow
_exptl_crystal_density_diffrn 1.417
_exptl_crystal_density_method 'not measured'
_exptl_crystal_description prism
_exptl_crystal_F_000 1472
_exptl_crystal_size_max 0.41
_exptl_crystal_size_mid 0.28
_exptl_crystal_size_min 0.19
_refine_diff_density_max 0.421
_refine_diff_density_min -0.405
_refine_diff_density_rms 0.067
_refine_ls_extinction_method none
_refine_ls_goodness_of_fit_ref 1.087
_refine_ls_hydrogen_treatment constr
_refine_ls_matrix_type full
_refine_ls_number_parameters 235
_refine_ls_number_reflns 3827
_refine_ls_number_restraints 0
_refine_ls_restrained_S_all 1.087
_refine_ls_R_factor_all 0.0617
_refine_ls_R_factor_gt 0.0441
_refine_ls_shift/su_max 0.000
_refine_ls_shift/su_mean 0.000
_refine_ls_structure_factor_coef Fsqd
_refine_ls_weighting_details 'calc w=1/[\s^2^(Fo^2^)+(0.0688P)^2^+0.9403P] where P=(Fo^2^+2Fc^2^)/3'
_refine_ls_weighting_scheme calc
_refine_ls_wR_factor_gt 0.1147
_refine_ls_wR_factor_ref 0.1332
_reflns_number_gt 2964
_reflns_number_total 3827
_reflns_threshold_expression >2sigma(I)
_cod_data_source_file ol303260d_si_002.cif
_cod_data_source_block import
_cod_original_sg_symbol_H-M Pbca
_cod_database_code 1556137

loop_
_symmetry_equiv_pos_as_xyz
'x, y, z'
'-x+1/2, -y, z+1/2'
'x+1/2, -y+1/2, -z'
'-x, y+1/2, -z+1/2'
'-x, -y, -z'
'x-1/2, y, -z-1/2'
'-x-1/2, y-1/2, z'
'x, -y-1/2, z-1/2'

loop_
_atom_site_label
_atom_site_type_symbol
_atom_site_fract_x
_atom_site_fract_y
_atom_site_fract_z
_atom_site_U_iso_or_equiv
_atom_site_adp_type
_atom_site_occupancy
_atom_site_symmetry_multiplicity
_atom_site_calc_flag
_atom_site_refinement_flags
P1 P 0.64216(7) 0.12784(3) 0.163316(19) 0.01785(15) Uani 1 1 d .
O1 O 0.50699(18) 0.09578(8) 0.02098(5) 0.0217(3) Uani 1 1 d .
O2 O 0.88285(17) 0.02125(8) 0.05182(5) 0.0217(3) Uani 1 1 d .
O10 O 0.56349(19) 0.08806(8) 0.20818(5) 0.0257(3) Uani 1 1 d .
C1 C 0.5117(3) 0.13484(11) 0.10517(7) 0.0195(4) Uani 1 1 d .
C2 C 0.3489(2) 0.16334(11) 0.08289(8) 0.0200(4) Uani 1 1 d .
C3 C 0.2030(3) 0.20788(12) 0.09943(8) 0.0259(5) Uani 1 1 d .
H3 H 0.1957 0.2262 0.1331 0.031 Uiso 1 1 calc R
C4 C 0.0707(3) 0.22372(13) 0.06427(9) 0.0307(5) Uani 1 1 d .
H4 H -0.0263 0.2535 0.0746 0.037 Uiso 1 1 calc R
C5 C 0.0780(3) 0.19622(12) 0.01349(9) 0.0296(5) Uani 1 1 d .
H5 H -0.0142 0.2078 -0.0090 0.036 Uiso 1 1 calc R
C6 C 0.2205(3) 0.15207(12) -0.00373(9) 0.0260(5) Uani 1 1 d .
H6 H 0.2266 0.1333 -0.0373 0.031 Uiso 1 1 calc R
C7 C 0.3521(3) 0.13759(11) 0.03153(8) 0.0210(4) Uani 1 1 d .
C8 C 0.5961(3) 0.09681(11) 0.06645(8) 0.0202(4) Uani 1 1 d .
C9 C 0.7655(3) 0.06338(11) 0.08016(7) 0.0196(4) Uani 1 1 d .
C10 C 1.0187(3) 0.00395(11) 0.08654(7) 0.0196(4) Uani 1 1 d .
C11 C 1.1653(3) -0.04137(12) 0.07541(8) 0.0261(5) Uani 1 1 d .
H11 H 1.1850 -0.0620 0.0428 0.031 Uiso 1 1 calc R
C12 C 1.2813(3) -0.05418(13) 0.11584(9) 0.0286(5) Uani 1 1 d .
H12 H 1.3819 -0.0846 0.1104 0.034 Uiso 1 1 calc R
C13 C 1.2511(3) -0.02244(12) 0.16479(8) 0.0275(5) Uani 1 1 d .
H13 H 1.3325 -0.0321 0.1909 0.033 Uiso 1 1 calc R
C14 C 1.1030(3) 0.02293(11) 0.17519(8) 0.0234(4) Uani 1 1 d .
H14 H 1.0840 0.0440 0.2077 0.028 Uiso 1 1 calc R
C15 C 0.9830(3) 0.03600(11) 0.13519(7) 0.0192(4) Uani 1 1 d .
C16 C 0.8140(3) 0.07477(11) 0.12989(7) 0.0193(4) Uani 1 1 d .
C17 C 0.7227(2) 0.22471(11) 0.17772(7) 0.0191(4) Uani 1 1 d .
C18 C 0.8220(3) 0.23520(13) 0.22212(9) 0.0330(5) Uani 1 1 d .
H18 H 0.8509 0.1923 0.2426 0.040 Uiso 1 1 calc R
C19 C 0.8783(3) 0.31009(14) 0.23590(11) 0.0409(6) Uani 1 1 d .
H19 H 0.9445 0.3171 0.2657 0.049 Uiso 1 1 calc R
C20 C 0.8365(3) 0.37391(12) 0.20566(9) 0.0294(5) Uani 1 1 d .
H20 H 0.8732 0.4240 0.2152 0.035 Uiso 1 1 calc R
C21 C 0.7409(3) 0.36331(12) 0.16146(9) 0.0293(5) Uani 1 1 d .
H21 H 0.7147 0.4063 0.1407 0.035 Uiso 1 1 calc R
C22 C 0.6826(3) 0.28911(12) 0.14732(8) 0.0250(5) Uani 1 1 d .
H22 H 0.6165 0.2826 0.1174 0.030 Uiso 1 1 calc R

loop_
_atom_site_aniso_label
_atom_site_aniso_U_11
_atom_site_aniso_U_22
_atom_site_aniso_U_33
_atom_site_aniso_U_23
_atom_site_aniso_U_13
_atom_site_aniso_U_12
P1 0.0226(3) 0.0181(3) 0.0128(3) 0.00048(19) 0.0003(2) -0.00035(18)
O1 0.0232(7) 0.0259(7) 0.0159(7) -0.0010(6) -0.0039(6) 0.0028(6)
O2 0.0227(7) 0.0256(7) 0.0169(7) -0.0027(6) -0.0017(6) 0.0033(5)
O10 0.0341(8) 0.0275(8) 0.0154(7) 0.0025(6) 0.0041(6) -0.0048(6)
C1 0.0203(9) 0.0205(9) 0.0177(10) 0.0008(8) 0.0001(8) -0.0015(7)
C2 0.0210(9) 0.0197(9) 0.0194(10) 0.0036(8) -0.0007(8) -0.0034(7)
C3 0.0264(10) 0.0265(10) 0.0247(11) 0.0016(9) 0.0026(9) 0.0000(8)
C4 0.0233(10) 0.0281(11) 0.0406(14) 0.0051(10) 0.0019(10) 0.0047(9)
C5 0.0255(11) 0.0287(11) 0.0347(13) 0.0051(9) -0.0086(9) 0.0003(9)
C6 0.0279(11) 0.0243(10) 0.0259(11) 0.0034(9) -0.0060(9) -0.0029(8)
C7 0.0220(10) 0.0183(9) 0.0225(11) 0.0022(8) -0.0009(8) -0.0008(7)
C8 0.0242(10) 0.0212(9) 0.0151(10) 0.0005(8) -0.0022(8) -0.0025(8)
C9 0.0234(10) 0.0190(9) 0.0163(10) -0.0009(7) 0.0015(8) -0.0007(7)
C10 0.0204(9) 0.0220(10) 0.0165(10) 0.0015(8) -0.0030(8) -0.0009(7)
C11 0.0258(10) 0.0307(11) 0.0219(11) -0.0027(9) 0.0026(9) 0.0030(8)
C12 0.0222(10) 0.0319(11) 0.0318(12) -0.0001(9) -0.0007(9) 0.0047(8)
C13 0.0261(11) 0.0312(11) 0.0252(11) 0.0019(9) -0.0072(9) -0.0001(8)
C14 0.0276(10) 0.0240(10) 0.0186(10) -0.0014(8) -0.0042(8) -0.0026(8)
C15 0.0229(9) 0.0155(9) 0.0193(10) 0.0002(7) 0.0003(8) -0.0023(7)
C16 0.0249(10) 0.0168(9) 0.0161(10) -0.0007(7) 0.0004(8) -0.0002(7)
C17 0.0210(9) 0.0184(9) 0.0178(10) -0.0015(8) 0.0034(8) 0.0020(7)
C18 0.0412(13) 0.0239(11) 0.0339(13) 0.0050(9) -0.0167(11) -0.0004(9)
C19 0.0425(14) 0.0333(12) 0.0468(16) -0.0041(11) -0.0229(12) -0.0041(10)
C20 0.0269(11) 0.0211(10) 0.0401(14) -0.0038(9) 0.0036(10) -0.0038(8)
C21 0.0368(12) 0.0208(10) 0.0304(12) 0.0047(9) 0.0056(10) 0.0029(8)
C22 0.0322(11) 0.0251(10) 0.0176(10) 0.0019(8) -0.0016(9) 0.0043(9)

loop_
_atom_type_symbol
_atom_type_description
_atom_type_scat_dispersion_real
_atom_type_scat_dispersion_imag
_atom_type_scat_source
C C 0.0033 0.0016 'International Tables Vol C Tables 4.2.6.8 and 6.1.1.4'
H H 0.0000 0.0000 'International Tables Vol C Tables 4.2.6.8 and 6.1.1.4'
O O 0.0106 0.0060 'International Tables Vol C Tables 4.2.6.8 and 6.1.1.4'
P P 0.1023 0.0942 'International Tables Vol C Tables 4.2.6.8 and 6.1.1.4'

loop_
_geom_angle_atom_site_label_1
_geom_angle_atom_site_label_2
_geom_angle_atom_site_label_3
_geom_angle
O10 P1 C17 113.12(9)
O10 P1 C16 116.16(9)
C17 P1 C16 108.50(9)
O10 P1 C1 118.23(9)
C17 P1 C1 107.33(9)
C16 P1 C1 91.22(9)
C8 O1 C7 103.67(15)
C9 O2 C10 103.83(15)
C8 C1 C2 105.20(17)
C8 C1 P1 109.49(15)
C2 C1 P1 145.28(16)
C3 C2 C7 118.20(18)
C3 C2 C1 136.57(19)
C7 C2 C1 105.22(17)
C4 C3 C2 118.0(2)
C3 C4 C5 122.0(2)
C6 C5 C4 121.1(2)
C7 C6 C5 116.2(2)
C6 C7 O1 124.43(19)
C6 C7 C2 124.47(19)
O1 C7 C2 111.10(17)
O1 C8 C1 114.79(17)
O1 C8 C9 130.32(18)
C1 C8 C9 114.88(18)
O2 C9 C16 114.63(17)
O2 C9 C8 130.68(18)
C16 C9 C8 114.67(17)
C11 C10 O2 124.78(18)
C11 C10 C15 124.08(18)
O2 C10 C15 111.09(16)
C10 C11 C12 115.81(19)
C11 C12 C13 121.7(2)
C14 C13 C12 121.6(2)
C13 C14 C15 117.79(19)
C14 C15 C10 119.01(18)
C14 C15 C16 135.79(19)
C10 C15 C16 105.16(17)
C9 C16 C15 105.29(17)
C9 C16 P1 109.69(15)
C15 C16 P1 144.95(16)
C22 C17 C18 119.40(18)
C22 C17 P1 122.24(16)
C18 C17 P1 118.30(15)
C17 C18 C19 119.8(2)
C20 C19 C18 120.4(2)
C21 C20 C19 119.7(2)
C20 C21 C22 120.64(19)
C17 C22 C21 120.0(2)

loop_
_geom_bond_atom_site_label_1
_geom_bond_atom_site_label_2
_geom_bond_distance
P1 O10 1.4738(14)
P1 C17 1.797(2)
P1 C16 1.803(2)
P1 C1 1.808(2)
O1 C8 1.360(2)
O1 C7 1.396(2)
O2 C9 1.357(2)
O2 C10 1.397(2)
C1 C8 1.356(3)
C1 C2 1.442(3)
C2 C3 1.404(3)
C2 C7 1.406(3)
C3 C4 1.380(3)
C4 C5 1.402(3)
C5 C6 1.386(3)
C6 C7 1.374(3)
C8 C9 1.443(3)
C9 C16 1.358(3)
C10 C11 1.379(3)
C10 C15 1.404(3)
C11 C12 1.385(3)
C12 C13 1.402(3)
C13 C14 1.385(3)
C14 C15 1.397(3)
C15 C16 1.442(3)
C17 C22 1.385(3)
C17 C18 1.388(3)
C18 C19 1.391(3)
C19 C20 1.378(3)
C20 C21 1.369(3)
C21 C22 1.387(3)
